data_7049095
loop_
_publ_author_name
'Banerjee, Sumanta'
'Ankur, ?'
'Andrews, Alex P.'
'Varghese, Babu'
'Venugopal, Ajay'

_publ_section_title
;
 Amidomagnesium cations.
;
_journal_issue 21
_journal_name_full 'Dalton transactions (Cambridge, England : 2003)'
_journal_page_first 7313
_journal_page_last 7319
_journal_paper_doi 10.1039/c8dt05095c
_journal_volume 48
_journal_year 2019
_chemical_formula_moiety '2(C24 H12 B Cl8), C24 H48 Mg O6'
_chemical_formula_sum 'C72 H72 B2 Cl16 Mg O6'
_chemical_formula_weight 1646.42
_space_group_crystal_system triclinic
_space_group_IT_number 2
_space_group_name_Hall '-P 1'
_space_group_name_H-M_alt 'P -1'
_symmetry_space_group_name_Hall '-P 1'
_symmetry_space_group_name_H-M 'P -1'
_atom_sites_solution_hydrogens geom
_audit_creation_method SHELXL-2018/3
_audit_update_record
;
2019-02-18 deposited with the CCDC.    2019-02-21 downloaded from the CCDC.
;
_cell_angle_alpha 102.231(7)
_cell_angle_beta 105.328(7)
_cell_angle_gamma 103.876(7)
_cell_formula_units_Z 1
_cell_length_a 12.507(2)
_cell_length_b 12.918(2)
_cell_length_c 13.134(2)
_cell_measurement_reflns_used 7487
_cell_measurement_temperature 296(2)
_cell_measurement_theta_max 25.20
_cell_measurement_theta_min 2.58
_cell_volume 1899.0(5)
_computing_cell_refinement 'APEX2/SAINT (Bruker, 2004)'
_computing_data_collection 'APEX2 (Bruker, 2004)'
_computing_data_reduction 'SAINT/XPREP (Bruker, 2004)'
_computing_molecular_graphics 'ORTEP3 (Farrugia, 1997) and Mercury (Bruno et al., 2002)'
_computing_publication_material 'SHELXL-2014 (Sheldrick, 2014)'
_computing_structure_refinement 'SHELXL-2018/3 (Sheldrick, 1993-2018)'
_computing_structure_solution 'SHELXT 2014/5 (Sheldrick, 2013)'
_diffrn_ambient_temperature 296(2)
_diffrn_detector_area_resol_mean 0
_diffrn_measured_fraction_theta_full 0.985
_diffrn_measured_fraction_theta_max 0.982
_diffrn_measurement_device_type 'Bruker APEX-II CCD'
_diffrn_measurement_method '\f and \w scans'
_diffrn_radiation_type MoK\a
_diffrn_radiation_wavelength 0.71073
_diffrn_reflns_av_R_equivalents 0.1503
_diffrn_reflns_av_unetI/netI 0.0978
_diffrn_reflns_Laue_measured_fraction_full 0.985
_diffrn_reflns_Laue_measured_fraction_max 0.982
_diffrn_reflns_limit_h_max 15
_diffrn_reflns_limit_h_min -15
_diffrn_reflns_limit_k_max 15
_diffrn_reflns_limit_k_min -15
_diffrn_reflns_limit_l_max 16
_diffrn_reflns_limit_l_min -16
_diffrn_reflns_number 29607
_diffrn_reflns_point_group_measured_fraction_full 0.985
_diffrn_reflns_point_group_measured_fraction_max 0.982
_diffrn_reflns_theta_full 25.242
_diffrn_reflns_theta_max 25.997
_diffrn_reflns_theta_min 1.682
_diffrn_source 'sealed tube'
_exptl_absorpt_coefficient_mu 0.637
_exptl_absorpt_correction_T_max 0.8821
_exptl_absorpt_correction_T_min 0.8821
_exptl_absorpt_correction_type multi-scan
_exptl_absorpt_process_details SADABS
_exptl_crystal_colour colourless
_exptl_crystal_density_diffrn 1.440
_exptl_crystal_density_meas 1.441
_exptl_crystal_density_method NONE
_exptl_crystal_description block
_exptl_crystal_F_000 846
_exptl_crystal_size_max 0.200
_exptl_crystal_size_mid 0.200
_exptl_crystal_size_min 0.200
_refine_diff_density_max 0.580
_refine_diff_density_min -0.506
_refine_diff_density_rms 0.069
_refine_ls_extinction_method none
_refine_ls_goodness_of_fit_ref 0.979
_refine_ls_hydrogen_treatment constr
_refine_ls_matrix_type full
_refine_ls_number_parameters 439
_refine_ls_number_reflns 7323
_refine_ls_number_restraints 54
_refine_ls_restrained_S_all 1.020
_refine_ls_R_factor_all 0.0966
_refine_ls_R_factor_gt 0.0511
_refine_ls_shift/su_max 0.000
_refine_ls_shift/su_mean 0.000
_refine_ls_structure_factor_coef Fsqd
_refine_ls_weighting_details 'w=1/[\s^2^(Fo^2^)+(0.0664P)^2^] where P=(Fo^2^+2Fc^2^)/3'
_refine_ls_weighting_scheme calc
_refine_ls_wR_factor_gt 0.1272
_refine_ls_wR_factor_ref 0.1469
_reflns_Friedel_coverage 0.000
_reflns_number_gt 4288
_reflns_number_total 7323
_reflns_threshold_expression 'I > 2\s(I)'
_cod_data_source_file c8dt05095c2.cif
_cod_data_source_block Mg_Dication
_cod_depositor_comments 'Adding full bibliography for 7049090--7049096.cif.'
_cod_original_cell_volume 1898.9(6)
_cod_database_code 7049095
_shelx_shelxl_version_number 2018/3
_shelx_space_group_comment
;
The symmetry employed for this shelxl refinement is uniquely defined
by the following loop, which should always be used as a source of
symmetry information in preference to the above space-group names.
They are only intended as comments.
;
_shelx_estimated_absorpt_t_min 0.883
_shelx_estimated_absorpt_t_max 0.883

loop_
_space_group_symop_operation_xyz
'x, y, z'
'-x, -y, -z'

loop_
_atom_site_label
_atom_site_type_symbol
_atom_site_fract_x
_atom_site_fract_y
_atom_site_fract_z
_atom_site_U_iso_or_equiv
_atom_site_adp_type
_atom_site_occupancy
_atom_site_site_symmetry_order
_atom_site_calc_flag
_atom_site_refinement_flags_posn
_atom_site_refinement_flags_adp
_atom_site_refinement_flags_occupancy
C1 C 0.7341(3) -0.1181(3) 0.9729(4) 0.0606(10) Uani 1 1 d . U .
H1A H 0.761001 -0.123458 1.047409 0.073 Uiso 1 1 calc R U .
H1B H 0.721457 -0.189277 0.921259 0.073 Uiso 1 1 calc R U .
C2 C 0.6257(4) -0.0890(5) 0.9535(5) 0.0939(15) Uani 1 1 d . U .
H2A H 0.559065 -0.154866 0.911391 0.113 Uiso 1 1 calc R U .
H2B H 0.616109 -0.057637 1.023283 0.113 Uiso 1 1 calc R U .
C3 C 0.6336(4) -0.0110(5) 0.8949(6) 0.1210(19) Uani 1 1 d . U .
H3A H 0.603663 0.047295 0.923704 0.145 Uiso 1 1 calc R U .
H3B H 0.587360 -0.046816 0.817670 0.145 Uiso 1 1 calc R U .
C4 C 0.7571(3) 0.0376(4) 0.9060(4) 0.0634(11) Uani 1 1 d . U .
H4A H 0.765091 0.034992 0.834071 0.076 Uiso 1 1 calc R U .
H4B H 0.787493 0.114590 0.951789 0.076 Uiso 1 1 calc R U .
C5 C 0.9291(3) 0.0990(4) 1.2085(3) 0.0667(12) Uani 1 1 d . U .
H5A H 0.896044 0.034366 1.229825 0.080 Uiso 1 1 calc R U .
H5B H 0.867479 0.109822 1.153160 0.080 Uiso 1 1 calc R U .
C6 C 0.9833(4) 0.1991(5) 1.3056(4) 0.1081(18) Uani 1 1 d . U .
H6A H 0.967617 0.263645 1.286187 0.130 Uiso 1 1 calc R U .
H6B H 0.952802 0.188099 1.364505 0.130 Uiso 1 1 calc R U .
C7 C 1.1080(4) 0.2151(5) 1.3403(3) 0.0908(15) Uani 1 1 d . U .
H7A H 1.132955 0.199986 1.410598 0.109 Uiso 1 1 calc R U .
H7B H 1.150909 0.291477 1.348970 0.109 Uiso 1 1 calc R U .
C8 C 1.1308(3) 0.1383(4) 1.2557(3) 0.0659(12) Uani 1 1 d . U .
H8A H 1.189211 0.178971 1.230170 0.079 Uiso 1 1 calc R U .
H8B H 1.159367 0.083757 1.285420 0.079 Uiso 1 1 calc R U .
C9 C 0.9546(4) -0.2640(3) 0.9575(3) 0.0597(10) Uani 1 1 d . U .
H9A H 1.009687 -0.259446 0.917449 0.072 Uiso 1 1 calc R U .
H9B H 0.876345 -0.287218 0.904625 0.072 Uiso 1 1 calc R U .
C10 C 0.9655(5) -0.3460(4) 1.0212(4) 0.0852(13) Uani 1 1 d . U .
H10A H 0.892187 -0.405687 0.997878 0.102 Uiso 1 1 calc R U .
H10B H 1.025648 -0.378193 1.010346 0.102 Uiso 1 1 calc R U .
C11 C 0.9954(7) -0.2858(4) 1.1323(4) 0.124(2) Uani 1 1 d . U .
H11A H 1.074690 -0.280738 1.172045 0.149 Uiso 1 1 calc R U .
H11B H 0.943803 -0.324828 1.165162 0.149 Uiso 1 1 calc R U .
C12 C 0.9863(4) -0.1737(4) 1.1423(3) 0.0694(12) Uani 1 1 d . U .
H12A H 0.917253 -0.168181 1.160581 0.083 Uiso 1 1 calc R U .
H12B H 1.054414 -0.118729 1.199671 0.083 Uiso 1 1 calc R U .
C13 C 0.3828(3) 0.1109(3) 0.6432(2) 0.0325(7) Uani 1 1 d . . .
C14 C 0.3687(3) 0.0371(3) 0.7061(3) 0.0378(8) Uani 1 1 d . . .
H14 H 0.374348 0.064854 0.779303 0.045 Uiso 1 1 calc R U .
C15 C 0.3464(3) -0.0768(3) 0.6620(3) 0.0427(8) Uani 1 1 d . . .
C16 C 0.3359(3) -0.1235(3) 0.5543(3) 0.0451(9) Uani 1 1 d . . .
H16 H 0.322003 -0.199530 0.525447 0.054 Uiso 1 1 calc R U .
C17 C 0.3472(3) -0.0505(3) 0.4909(3) 0.0396(8) Uani 1 1 d . . .
C18 C 0.3709(3) 0.0620(3) 0.5330(3) 0.0366(8) Uani 1 1 d . . .
H18 H 0.379281 0.107247 0.487387 0.044 Uiso 1 1 calc R U .
C19 C 0.2783(3) 0.2689(3) 0.6573(2) 0.0325(7) Uani 1 1 d . . .
C20 C 0.1723(3) 0.1861(3) 0.6300(2) 0.0372(8) Uani 1 1 d . . .
H20 H 0.172082 0.113628 0.628187 0.045 Uiso 1 1 calc R U .
C21 C 0.0674(3) 0.2087(3) 0.6056(3) 0.0449(9) Uani 1 1 d . . .
C22 C 0.0623(3) 0.3151(3) 0.6079(3) 0.0467(9) Uani 1 1 d . . .
H22 H -0.008577 0.329836 0.591626 0.056 Uiso 1 1 calc R U .
C23 C 0.1664(3) 0.3979(3) 0.6354(3) 0.0436(9) Uani 1 1 d . . .
C24 C 0.2727(3) 0.3772(3) 0.6596(2) 0.0374(8) Uani 1 1 d . . .
H24 H 0.341179 0.435519 0.677640 0.045 Uiso 1 1 calc R U .
C25 C 0.4921(3) 0.3152(2) 0.6386(2) 0.0326(7) Uani 1 1 d . . .
C26 C 0.4489(3) 0.3178(3) 0.5293(2) 0.0361(8) Uani 1 1 d . . .
H26 H 0.369215 0.286397 0.491244 0.043 Uiso 1 1 calc R U .
C27 C 0.5199(3) 0.3650(3) 0.4768(3) 0.0395(8) Uani 1 1 d . . .
C28 C 0.6379(3) 0.4161(3) 0.5281(3) 0.0467(9) Uani 1 1 d . . .
H28 H 0.685476 0.448114 0.492020 0.056 Uiso 1 1 calc R U .
C29 C 0.6816(3) 0.4171(3) 0.6367(3) 0.0440(8) Uani 1 1 d . . .
C30 C 0.6124(3) 0.3691(3) 0.6911(3) 0.0371(8) Uani 1 1 d . . .
H30 H 0.646253 0.372488 0.764362 0.045 Uiso 1 1 calc R U .
C31 C 0.4593(3) 0.2832(2) 0.8289(2) 0.0333(7) Uani 1 1 d . . .
C32 C 0.5654(3) 0.2722(3) 0.8827(2) 0.0363(8) Uani 1 1 d . . .
H32 H 0.603268 0.236262 0.841697 0.044 Uiso 1 1 calc R U .
C33 C 0.6160(3) 0.3135(3) 0.9960(3) 0.0407(8) Uani 1 1 d . . .
C34 C 0.5608(3) 0.3617(3) 1.0620(3) 0.0422(8) Uani 1 1 d . . .
H34 H 0.595277 0.389259 1.138328 0.051 Uiso 1 1 calc R U .
C35 C 0.4537(3) 0.3669(3) 1.0096(3) 0.0369(8) Uani 1 1 d . . .
C36 C 0.4030(3) 0.3312(2) 0.8964(2) 0.0335(7) Uani 1 1 d . . .
H36 H 0.330721 0.338884 0.864287 0.040 Uiso 1 1 calc R U .
O1 O 0.81948(18) -0.03025(18) 0.95741(17) 0.0409(5) Uani 1 1 d . . .
O2 O 1.02191(19) 0.08359(19) 1.16562(17) 0.0448(6) Uani 1 1 d . . .
O3 O 0.9789(2) -0.15543(18) 1.03606(18) 0.0450(6) Uani 1 1 d . . .
B1 B 0.4047(3) 0.2458(3) 0.6931(3) 0.0325(8) Uani 1 1 d . . .
Mg1 Mg 1.000000 0.000000 1.000000 0.0352(4) Uani 1 2 d S . P
Cl1 Cl 0.32815(9) -0.16459(8) 0.74500(8) 0.0620(3) Uani 1 1 d . . .
Cl2 Cl 0.32758(9) -0.10642(8) 0.35125(7) 0.0605(3) Uani 1 1 d . . .
Cl3 Cl -0.06296(8) 0.10096(9) 0.56981(9) 0.0674(3) Uani 1 1 d . . .
Cl4 Cl 0.16373(10) 0.53363(9) 0.64041(9) 0.0682(3) Uani 1 1 d . . .
Cl5 Cl 0.45971(9) 0.36081(9) 0.33890(7) 0.0611(3) Uani 1 1 d . . .
Cl6 Cl 0.83226(9) 0.47936(10) 0.70659(10) 0.0779(4) Uani 1 1 d . . .
Cl7 Cl 0.37822(8) 0.42379(7) 1.09009(7) 0.0512(3) Uani 1 1 d . . .
Cl8 Cl 0.75624(9) 0.30944(10) 1.05961(8) 0.0729(3) Uani 1 1 d . . .

loop_
_atom_site_aniso_label
_atom_site_aniso_U_11
_atom_site_aniso_U_22
_atom_site_aniso_U_33
_atom_site_aniso_U_23
_atom_site_aniso_U_13
_atom_site_aniso_U_12
C1 0.048(2) 0.051(2) 0.087(3) 0.035(2) 0.023(2) 0.0111(19)
C2 0.056(3) 0.103(4) 0.145(4) 0.074(3) 0.033(3) 0.031(2)
C3 0.054(3) 0.098(4) 0.218(5) 0.091(4) 0.023(3) 0.021(3)
C4 0.050(2) 0.065(3) 0.087(3) 0.044(2) 0.018(2) 0.026(2)
C5 0.054(2) 0.086(3) 0.049(2) -0.001(2) 0.0227(19) 0.014(2)
C6 0.078(3) 0.142(4) 0.070(3) -0.029(3) 0.011(3) 0.043(3)
C7 0.072(3) 0.116(4) 0.053(2) -0.014(3) 0.007(2) 0.024(3)
C8 0.057(2) 0.077(3) 0.044(2) -0.001(2) 0.0025(19) 0.019(2)
C9 0.077(3) 0.047(2) 0.059(2) 0.015(2) 0.024(2) 0.026(2)
C10 0.135(4) 0.053(3) 0.088(3) 0.033(2) 0.048(3) 0.043(3)
C11 0.214(5) 0.070(3) 0.086(3) 0.041(3) 0.027(4) 0.048(4)
C12 0.113(4) 0.063(3) 0.055(2) 0.033(2) 0.039(2) 0.040(3)
C13 0.0287(17) 0.0346(19) 0.0334(17) 0.0079(15) 0.0095(14) 0.0114(14)
C14 0.0405(19) 0.034(2) 0.0373(18) 0.0072(15) 0.0125(15) 0.0131(15)
C15 0.039(2) 0.029(2) 0.056(2) 0.0142(17) 0.0075(17) 0.0113(15)
C16 0.040(2) 0.0286(19) 0.055(2) -0.0024(17) 0.0048(17) 0.0150(16)
C17 0.0376(19) 0.039(2) 0.0371(18) 0.0002(16) 0.0105(15) 0.0155(16)
C18 0.0393(19) 0.031(2) 0.0369(18) 0.0070(15) 0.0109(15) 0.0112(15)
C19 0.0394(19) 0.0323(19) 0.0267(16) 0.0057(14) 0.0139(14) 0.0119(15)
C20 0.042(2) 0.036(2) 0.0332(17) 0.0064(15) 0.0135(15) 0.0129(16)
C21 0.039(2) 0.054(2) 0.0370(18) 0.0082(17) 0.0129(16) 0.0107(17)
C22 0.042(2) 0.063(3) 0.042(2) 0.0143(19) 0.0161(17) 0.028(2)
C23 0.057(2) 0.043(2) 0.0429(19) 0.0129(17) 0.0241(18) 0.0269(19)
C24 0.042(2) 0.035(2) 0.0348(17) 0.0082(15) 0.0158(15) 0.0096(15)
C25 0.0421(19) 0.0256(17) 0.0329(17) 0.0051(14) 0.0148(15) 0.0159(15)
C26 0.0412(19) 0.0348(19) 0.0342(17) 0.0104(15) 0.0135(15) 0.0141(15)
C27 0.056(2) 0.0328(19) 0.0379(18) 0.0122(15) 0.0223(17) 0.0192(17)
C28 0.059(2) 0.034(2) 0.060(2) 0.0189(18) 0.036(2) 0.0134(18)
C29 0.041(2) 0.033(2) 0.056(2) 0.0080(17) 0.0188(18) 0.0087(16)
C30 0.044(2) 0.0299(19) 0.0374(18) 0.0069(15) 0.0148(16) 0.0124(15)
C31 0.0405(19) 0.0205(17) 0.0354(17) 0.0058(14) 0.0116(15) 0.0064(14)
C32 0.044(2) 0.0315(19) 0.0366(18) 0.0066(15) 0.0155(16) 0.0171(15)
C33 0.046(2) 0.039(2) 0.0369(19) 0.0124(16) 0.0079(16) 0.0182(16)
C34 0.056(2) 0.036(2) 0.0284(17) 0.0047(15) 0.0108(17) 0.0129(17)
C35 0.051(2) 0.0246(18) 0.0378(18) 0.0081(14) 0.0228(17) 0.0095(15)
C36 0.0391(18) 0.0303(18) 0.0322(17) 0.0080(14) 0.0150(15) 0.0103(14)
O1 0.0351(13) 0.0383(14) 0.0471(13) 0.0156(11) 0.0089(11) 0.0106(11)
O2 0.0441(14) 0.0506(15) 0.0344(12) 0.0069(11) 0.0119(11) 0.0118(12)
O3 0.0538(15) 0.0379(14) 0.0426(13) 0.0134(11) 0.0148(11) 0.0129(11)
B1 0.035(2) 0.032(2) 0.0321(19) 0.0098(16) 0.0126(16) 0.0120(16)
Mg1 0.0354(8) 0.0340(9) 0.0333(8) 0.0087(7) 0.0087(7) 0.0101(7)
Cl1 0.0687(7) 0.0414(6) 0.0744(7) 0.0287(5) 0.0149(5) 0.0142(5)
Cl2 0.0658(6) 0.0617(7) 0.0431(5) -0.0082(5) 0.0120(5) 0.0283(5)
Cl3 0.0364(5) 0.0747(8) 0.0753(7) 0.0112(6) 0.0141(5) 0.0039(5)
Cl4 0.0876(8) 0.0569(7) 0.0854(8) 0.0291(6) 0.0407(6) 0.0469(6)
Cl5 0.0844(7) 0.0658(7) 0.0425(5) 0.0254(5) 0.0269(5) 0.0253(6)
Cl6 0.0445(6) 0.0855(9) 0.0884(8) 0.0249(7) 0.0194(5) -0.0030(5)
Cl7 0.0700(6) 0.0433(5) 0.0471(5) 0.0076(4) 0.0339(5) 0.0188(5)
Cl8 0.0643(7) 0.0977(9) 0.0509(6) 0.0112(6) 0.0013(5) 0.0443(6)

loop_
_atom_type_symbol
_atom_type_description
_atom_type_scat_dispersion_real
_atom_type_scat_dispersion_imag
_atom_type_scat_source
C C 0.0033 0.0016 'International Tables Vol C Tables 4.2.6.8 and 6.1.1.4'
H H 0.0000 0.0000 'International Tables Vol C Tables 4.2.6.8 and 6.1.1.4'
O O 0.0106 0.0060 'International Tables Vol C Tables 4.2.6.8 and 6.1.1.4'
B B 0.0013 0.0007 'International Tables Vol C Tables 4.2.6.8 and 6.1.1.4'
Mg Mg 0.0486 0.0363 'International Tables Vol C Tables 4.2.6.8 and 6.1.1.4'
Cl Cl 0.1484 0.1585 'International Tables Vol C Tables 4.2.6.8 and 6.1.1.4'

loop_
_geom_angle_atom_site_label_1
_geom_angle_atom_site_label_2
_geom_angle_atom_site_label_3
_geom_angle
_geom_angle_site_symmetry_1
_geom_angle_site_symmetry_3
O1 C1 C2 107.0(3) . .
O1 C1 H1A 110.3 . .
C2 C1 H1A 110.3 . .
O1 C1 H1B 110.3 . .
C2 C1 H1B 110.3 . .
H1A C1 H1B 108.6 . .
C3 C2 C1 107.2(4) . .
C3 C2 H2A 110.3 . .
C1 C2 H2A 110.3 . .
C3 C2 H2B 110.3 . .
C1 C2 H2B 110.3 . .
H2A C2 H2B 108.5 . .
C2 C3 C4 109.0(4) . .
C2 C3 H3A 109.9 . .
C4 C3 H3A 109.9 . .
C2 C3 H3B 109.9 . .
C4 C3 H3B 109.9 . .
H3A C3 H3B 108.3 . .
O1 C4 C3 105.9(3) . .
O1 C4 H4A 110.6 . .
C3 C4 H4A 110.6 . .
O1 C4 H4B 110.6 . .
C3 C4 H4B 110.6 . .
H4A C4 H4B 108.7 . .
O2 C5 C6 106.2(3) . .
O2 C5 H5A 110.5 . .
C6 C5 H5A 110.5 . .
O2 C5 H5B 110.5 . .
C6 C5 H5B 110.5 . .
H5A C5 H5B 108.7 . .
C7 C6 C5 106.2(4) . .
C7 C6 H6A 110.5 . .
C5 C6 H6A 110.5 . .
C7 C6 H6B 110.5 . .
C5 C6 H6B 110.5 . .
H6A C6 H6B 108.7 . .
C6 C7 C8 108.1(3) . .
C6 C7 H7A 110.1 . .
C8 C7 H7A 110.1 . .
C6 C7 H7B 110.1 . .
C8 C7 H7B 110.1 . .
H7A C7 H7B 108.4 . .
O2 C8 C7 107.3(3) . .
O2 C8 H8A 110.3 . .
C7 C8 H8A 110.3 . .
O2 C8 H8B 110.3 . .
C7 C8 H8B 110.3 . .
H8A C8 H8B 108.5 . .
O3 C9 C10 107.9(3) . .
O3 C9 H9A 110.1 . .
C10 C9 H9A 110.1 . .
O3 C9 H9B 110.1 . .
C10 C9 H9B 110.1 . .
H9A C9 H9B 108.4 . .
C11 C10 C9 105.9(4) . .
C11 C10 H10A 110.6 . .
C9 C10 H10A 110.6 . .
C11 C10 H10B 110.6 . .
C9 C10 H10B 110.6 . .
H10A C10 H10B 108.7 . .
C10 C11 C12 110.9(4) . .
C10 C11 H11A 109.5 . .
C12 C11 H11A 109.5 . .
C10 C11 H11B 109.5 . .
C12 C11 H11B 109.5 . .
H11A C11 H11B 108.1 . .
O3 C12 C11 106.2(3) . .
O3 C12 H12A 110.5 . .
C11 C12 H12A 110.5 . .
O3 C12 H12B 110.5 . .
C11 C12 H12B 110.5 . .
H12A C12 H12B 108.7 . .
C14 C13 C18 115.5(3) . .
C14 C13 B1 122.3(3) . .
C18 C13 B1 122.1(3) . .
C15 C14 C13 121.7(3) . .
C15 C14 H14 119.1 . .
C13 C14 H14 119.1 . .
C16 C15 C14 122.2(3) . .
C16 C15 Cl1 118.5(3) . .
C14 C15 Cl1 119.3(3) . .
C15 C16 C17 116.2(3) . .
C15 C16 H16 121.9 . .
C17 C16 H16 121.9 . .
C18 C17 C16 122.6(3) . .
C18 C17 Cl2 119.3(3) . .
C16 C17 Cl2 118.1(3) . .
C17 C18 C13 121.8(3) . .
C17 C18 H18 119.1 . .
C13 C18 H18 119.1 . .
C20 C19 C24 116.3(3) . .
C20 C19 B1 122.7(3) . .
C24 C19 B1 120.9(3) . .
C21 C20 C19 121.7(3) . .
C21 C20 H20 119.2 . .
C19 C20 H20 119.2 . .
C20 C21 C22 121.8(3) . .
C20 C21 Cl3 119.6(3) . .
C22 C21 Cl3 118.5(3) . .
C23 C22 C21 117.1(3) . .
C23 C22 H22 121.4 . .
C21 C22 H22 121.4 . .
C22 C23 C24 122.1(3) . .
C22 C23 Cl4 118.5(3) . .
C24 C23 Cl4 119.3(3) . .
C23 C24 C19 120.9(3) . .
C23 C24 H24 119.5 . .
C19 C24 H24 119.5 . .
C30 C25 C26 114.8(3) . .
C30 C25 B1 125.0(3) . .
C26 C25 B1 120.1(3) . .
C27 C26 C25 122.4(3) . .
C27 C26 H26 118.8 . .
C25 C26 H26 118.8 . .
C26 C27 C28 122.5(3) . .
C26 C27 Cl5 119.6(3) . .
C28 C27 Cl5 118.0(3) . .
C27 C28 C29 116.0(3) . .
C27 C28 H28 122.0 . .
C29 C28 H28 122.0 . .
C30 C29 C28 122.7(3) . .
C30 C29 Cl6 119.0(3) . .
C28 C29 Cl6 118.3(3) . .
C29 C30 C25 121.6(3) . .
C29 C30 H30 119.2 . .
C25 C30 H30 119.2 . .
C32 C31 C36 116.3(3) . .
C32 C31 B1 121.6(3) . .
C36 C31 B1 122.1(3) . .
C33 C32 C31 121.3(3) . .
C33 C32 H32 119.3 . .
C31 C32 H32 119.3 . .
C32 C33 C34 122.0(3) . .
C32 C33 Cl8 119.9(2) . .
C34 C33 Cl8 118.1(3) . .
C35 C34 C33 116.6(3) . .
C35 C34 H34 121.7 . .
C33 C34 H34 121.7 . .
C34 C35 C36 122.8(3) . .
C34 C35 Cl7 118.4(2) . .
C36 C35 Cl7 118.8(3) . .
C35 C36 C31 120.8(3) . .
C35 C36 H36 119.6 . .
C31 C36 H36 119.6 . .
C1 O1 C4 107.4(2) . .
C1 O1 Mg1 128.1(2) . .
C4 O1 Mg1 124.4(2) . .
C8 O2 C5 107.1(3) . .
C8 O2 Mg1 126.9(2) . .
C5 O2 Mg1 126.0(2) . .
C12 O3 C9 107.1(3) . .
C12 O3 Mg1 126.7(2) . .
C9 O3 Mg1 126.19(19) . .
C19 B1 C31 108.8(2) . .
C19 B1 C25 109.2(2) . .
C31 B1 C25 112.1(3) . .
C19 B1 C13 108.5(3) . .
C31 B1 C13 109.4(2) . .
C25 B1 C13 108.8(2) . .
O1 Mg1 O1 180.0 . 2_757
O1 Mg1 O2 90.00(8) . .
O1 Mg1 O2 90.00(8) 2_757 .
O1 Mg1 O2 90.00(8) . 2_757
O1 Mg1 O2 90.00(8) 2_757 2_757
O2 Mg1 O2 180.0 . 2_757
O1 Mg1 O3 89.36(9) . .
O1 Mg1 O3 90.63(9) 2_757 .
O2 Mg1 O3 90.95(9) . .
O2 Mg1 O3 89.05(9) 2_757 .
O1 Mg1 O3 90.63(9) . 2_757
O1 Mg1 O3 89.37(9) 2_757 2_757
O2 Mg1 O3 89.05(9) . 2_757
O2 Mg1 O3 90.95(9) 2_757 2_757
O3 Mg1 O3 180.00(13) . 2_757

loop_
_geom_bond_atom_site_label_1
_geom_bond_atom_site_label_2
_geom_bond_distance
C1 O1 1.450(4)
C1 C2 1.465(5)
C1 H1A 0.9700
C1 H1B 0.9700
C2 C3 1.392(6)
C2 H2A 0.9700
C2 H2B 0.9700
C3 C4 1.476(6)
C3 H3A 0.9700
C3 H3B 0.9700
C4 O1 1.460(4)
C4 H4A 0.9700
C4 H4B 0.9700
C5 O2 1.454(4)
C5 C6 1.477(6)
C5 H5A 0.9700
C5 H5B 0.9700
C6 C7 1.454(6)
C6 H6A 0.9700
C6 H6B 0.9700
C7 C8 1.461(5)
C7 H7A 0.9700
C7 H7B 0.9700
C8 O2 1.444(4)
C8 H8A 0.9700
C8 H8B 0.9700
C9 O3 1.464(4)
C9 C10 1.492(5)
C9 H9A 0.9700
C9 H9B 0.9700
C10 C11 1.401(6)
C10 H10A 0.9700
C10 H10B 0.9700
C11 C12 1.461(6)
C11 H11A 0.9700
C11 H11B 0.9700
C12 O3 1.446(4)
C12 H12A 0.9700
C12 H12B 0.9700
C13 C14 1.397(4)
C13 C18 1.403(4)
C13 B1 1.653(5)
C14 C15 1.391(4)
C14 H14 0.9300
C15 C16 1.372(5)
C15 Cl1 1.749(3)
C16 C17 1.390(5)
C16 H16 0.9300
C17 C18 1.368(4)
C17 Cl2 1.750(3)
C18 H18 0.9300
C19 C20 1.392(4)
C19 C24 1.413(4)
C19 B1 1.644(5)
C20 C21 1.382(5)
C20 H20 0.9300
C21 C22 1.386(5)
C21 Cl3 1.745(4)
C22 C23 1.375(5)
C22 H22 0.9300
C23 C24 1.386(4)
C23 Cl4 1.749(3)
C24 H24 0.9300
C25 C30 1.403(4)
C25 C26 1.404(4)
C25 B1 1.651(5)
C26 C27 1.371(4)
C26 H26 0.9300
C27 C28 1.374(5)
C27 Cl5 1.751(3)
C28 C29 1.381(5)
C28 H28 0.9300
C29 C30 1.380(5)
C29 Cl6 1.756(4)
C30 H30 0.9300
C31 C32 1.385(4)
C31 C36 1.404(4)
C31 B1 1.647(4)
C32 C33 1.379(4)
C32 H32 0.9300
C33 C34 1.382(4)
C33 Cl8 1.751(3)
C34 C35 1.360(4)
C34 H34 0.9300
C35 C36 1.377(4)
C35 Cl7 1.754(3)
C36 H36 0.9300
O1 Mg1 2.093(2)
O2 Mg1 2.126(2)
O3 Mg1 2.131(2)

loop_
_geom_hbond_atom_site_label_D
_geom_hbond_atom_site_label_H
_geom_hbond_atom_site_label_A
_geom_hbond_distance_DH
_geom_hbond_distance_HA
_geom_hbond_distance_DA
_geom_hbond_angle_DHA
_geom_hbond_site_symmetry_A
_geom_hbond_publ_flag
C1 H1B Cl7 0.97 2.94 3.687(4) 134.5 2_657 yes
C4 H4A Cl2 0.97 2.84 3.627(4) 138.4 2_656 yes
C4 H4B Cl8 0.97 2.78 3.665(4) 151.5 . yes
C5 H5B O1 0.97 2.63 3.118(4) 111.2 . yes
C12 H12B Cl3 0.97 2.96 3.499(4) 116.4 2_657 yes
C28 H28 Cl4 0.93 2.89 3.771(3) 159.3 2_666 yes
